data_4060856
loop_
_publ_author_name
'Bernskoetter, Wesley H.'
'Pool, Jaime A.'
'Lobkovsky, Emil'
'Chirik, Paul J.'

_publ_section_title
;
 Carbon--Hydrogen Bond Activation with a Cyclometalated Zirconocene
 Hydride: Mechanistic Differences between Arene and Alkane
 Reductive Elimination
;
_journal_coden_ASTM ORGND7
_journal_issue 5
_journal_name_full Organometallics
_journal_page_first 1092
_journal_page_last 1100
_journal_paper_doi 10.1021/om0508379
_journal_volume 25
_journal_year 2006
_chemical_formula_sum 'C22 H42 Si4 Zr'
_chemical_formula_weight 510.14
_space_group_IT_number 14
_symmetry_cell_setting monoclinic
_symmetry_space_group_name_Hall '-P 2ybc'
_symmetry_space_group_name_H-M 'P 1 21/c 1'
_cell_angle_alpha 90.00
_cell_angle_beta 91.951(4)
_cell_angle_gamma 90.00
_cell_formula_units_Z 8
_cell_length_a 12.4467(16)
_cell_length_b 13.9013(16)
_cell_length_c 32.399(4)
_cell_measurement_temperature 173(2)
_cell_volume 5602.6(12)
_diffrn_ambient_temperature 173(2)
_exptl_crystal_density_diffrn 1.210
_cod_duplicate_entry 4074726
_cod_depositor_comments
;
The following automatic conversions were performed:
'_symmetry_cell_setting' value 'Monoclinic' changed to 'monoclinic'
according to '/home/saulius/struct/CIF-dictionaries/cif_core.dic'
dictionary named 'cif_core.dic' version 2.4.1 from 2010-06-29.

Automatic conversion script
Id: cif_fix_enum 1527 2010-12-29 10:47:43Z saulius 
;
_cod_original_sg_symbol_H-M 'P 21/c'
_cod_database_code 4060856

loop_
_symmetry_equiv_pos_as_xyz
'x, y, z'
'-x, y+1/2, -z+1/2'
'-x, -y, -z'
'x, -y-1/2, z-1/2'

loop_
_atom_site_label
_atom_site_type_symbol
_atom_site_fract_x
_atom_site_fract_y
_atom_site_fract_z
_atom_site_U_iso_or_equiv
_atom_site_adp_type
_atom_site_occupancy
_atom_site_symmetry_multiplicity
_atom_site_calc_flag
_atom_site_refinement_flags
_atom_site_disorder_assembly
_atom_site_disorder_group
Zr1 Zr 1.28651(3) 0.27663(3) -0.060435(12) 0.01765(11) Uani 1 1 d . . .
H1M H 1.325(3) 0.280(3) -0.1157(13) 0.031(12) Uiso 1 1 d . . .
Si1 Si 1.48723(10) 0.29909(8) 0.00256(4) 0.0246(3) Uani 1 1 d . . .
Si2 Si 1.26416(10) 0.51099(8) -0.12883(4) 0.0245(3) Uani 1 1 d . . .
Si3 Si 1.04239(10) 0.24337(8) 0.01542(4) 0.0252(3) Uani 1 1 d . . .
Si4 Si 1.27131(10) 0.01463(8) -0.10490(4) 0.0266(3) Uani 1 1 d . . .
C1 C 1.3977(3) 0.3953(3) -0.02062(13) 0.0230(9) Uani 1 1 d . . .
C2 C 1.4010(3) 0.4249(3) -0.06251(13) 0.0230(9) Uani 1 1 d . . .
H2 H 1.4637 0.4234 -0.0784 0.028 Uiso 1 1 calc R . .
C3 C 1.2982(3) 0.4572(3) -0.07756(13) 0.0209(9) Uani 1 1 d . . .
C4 C 1.2295(3) 0.4461(3) -0.04368(13) 0.0227(9) Uani 1 1 d . . .
H4 H 1.1552 0.4619 -0.0440 0.027 Uiso 1 1 calc R . .
C5 C 1.2883(3) 0.4081(3) -0.00952(13) 0.0235(9) Uani 1 1 d . . .
H5 H 1.2599 0.3933 0.0166 0.028 Uiso 1 1 calc R . .
C6 C 1.1973(3) 0.1172(3) -0.08142(12) 0.0199(9) Uani 1 1 d . . .
C7 C 1.1783(3) 0.1315(3) -0.03875(12) 0.0182(9) Uani 1 1 d . . .
H7 H 1.2055 0.0914 -0.0171 0.022 Uiso 1 1 calc R . .
C8 C 1.1130(3) 0.2141(3) -0.03301(13) 0.0203(9) Uani 1 1 d . . .
C9 C 1.0901(3) 0.2505(3) -0.07361(13) 0.0218(9) Uani 1 1 d . . .
H9 H 1.0476 0.3057 -0.0800 0.026 Uiso 1 1 calc R . .
C10 C 1.1401(3) 0.1919(3) -0.10261(13) 0.0251(10) Uani 1 1 d . . .
H10 H 1.1363 0.2008 -0.1317 0.030 Uiso 1 1 calc R . .
C11 C 1.4267(4) 0.1997(3) -0.02816(15) 0.0314(11) Uani 1 1 d . . .
H11A H 1.4018 0.1469 -0.0103 0.038 Uiso 1 1 calc R . .
H11B H 1.4775 0.1737 -0.0482 0.038 Uiso 1 1 calc R . .
C12 C 1.4623(4) 0.2905(4) 0.05873(15) 0.0428(13) Uani 1 1 d . . .
H12A H 1.3871 0.2730 0.0626 0.064 Uiso 1 1 calc R . .
H12B H 1.4775 0.3527 0.0719 0.064 Uiso 1 1 calc R . .
H12C H 1.5094 0.2412 0.0713 0.064 Uiso 1 1 calc R . .
C13 C 1.6315(4) 0.3255(4) -0.00606(16) 0.0368(12) Uani 1 1 d . . .
H13A H 1.6765 0.2759 0.0073 0.055 Uiso 1 1 calc R . .
H13B H 1.6501 0.3885 0.0057 0.055 Uiso 1 1 calc R . .
H13C H 1.6439 0.3261 -0.0358 0.055 Uiso 1 1 calc R . .
C14 C 1.2424(4) 0.6432(3) -0.12174(16) 0.0397(12) Uani 1 1 d . . .
H14A H 1.1783 0.6535 -0.1056 0.060 Uiso 1 1 calc R . .
H14B H 1.2324 0.6740 -0.1488 0.060 Uiso 1 1 calc R . .
H14C H 1.3052 0.6712 -0.1071 0.060 Uiso 1 1 calc R . .
C15 C 1.3774(4) 0.4894(4) -0.16366(16) 0.0484(15) Uani 1 1 d . . .
H15A H 1.4437 0.5162 -0.1512 0.073 Uiso 1 1 calc R . .
H15B H 1.3619 0.5205 -0.1903 0.073 Uiso 1 1 calc R . .
H15C H 1.3863 0.4200 -0.1678 0.073 Uiso 1 1 calc R . .
C16 C 1.1390(4) 0.4566(4) -0.15150(17) 0.0439(13) Uani 1 1 d . . .
H16A H 1.1502 0.3876 -0.1558 0.066 Uiso 1 1 calc R . .
H16B H 1.1209 0.4875 -0.1780 0.066 Uiso 1 1 calc R . .
H16C H 1.0801 0.4661 -0.1326 0.066 Uiso 1 1 calc R . .
C17 C 1.1345(4) 0.2309(3) 0.06159(14) 0.0342(11) Uani 1 1 d . . .
H17A H 1.1866 0.2838 0.0621 0.051 Uiso 1 1 calc R . .
H17B H 1.1728 0.1694 0.0603 0.051 Uiso 1 1 calc R . .
H17C H 1.0927 0.2329 0.0867 0.051 Uiso 1 1 calc R . .
C18 C 0.9828(4) 0.3662(3) 0.01287(15) 0.0358(12) Uani 1 1 d . . .
H18A H 0.9521 0.3820 0.0395 0.054 Uiso 1 1 calc R . .
H18B H 0.9261 0.3682 -0.0089 0.054 Uiso 1 1 calc R . .
H18C H 1.0388 0.4130 0.0066 0.054 Uiso 1 1 calc R . .
C19 C 0.9297(4) 0.1553(4) 0.02018(17) 0.0451(14) Uani 1 1 d . . .
H19A H 0.9558 0.0903 0.0144 0.068 Uiso 1 1 calc R . .
H19B H 0.8714 0.1718 0.0004 0.068 Uiso 1 1 calc R . .
H19C H 0.9030 0.1576 0.0483 0.068 Uiso 1 1 calc R . .
C20 C 1.3371(4) -0.0593(3) -0.06353(16) 0.0391(12) Uani 1 1 d . . .
H20A H 1.3670 -0.1176 -0.0756 0.059 Uiso 1 1 calc R . .
H20B H 1.2840 -0.0771 -0.0432 0.059 Uiso 1 1 calc R . .
H20C H 1.3950 -0.0221 -0.0499 0.059 Uiso 1 1 calc R . .
C21 C 1.3741(5) 0.0599(4) -0.14058(18) 0.0539(17) Uani 1 1 d . . .
H21A H 1.4283 0.0973 -0.1249 0.081 Uiso 1 1 calc R . .
H21B H 1.3392 0.1009 -0.1617 0.081 Uiso 1 1 calc R . .
H21C H 1.4087 0.0053 -0.1539 0.081 Uiso 1 1 calc R . .
C22 C 1.1709(4) -0.0595(3) -0.13475(16) 0.0419(13) Uani 1 1 d . . .
H22A H 1.2067 -0.1157 -0.1463 0.063 Uiso 1 1 calc R . .
H22B H 1.1386 -0.0208 -0.1572 0.063 Uiso 1 1 calc R . .
H22C H 1.1147 -0.0809 -0.1164 0.063 Uiso 1 1 calc R . .
Zr1' Zr 0.78547(3) 0.23962(3) 0.311169(12) 0.01854(11) Uani 1 1 d . . .
H1M' H 0.905(4) 0.298(4) 0.3305(16) 0.058(16) Uiso 1 1 d . . .
Si1' Si 0.77822(10) 0.04086(8) 0.36002(4) 0.0265(3) Uani 1 1 d . . .
Si2' Si 0.75299(10) 0.45215(8) 0.39082(4) 0.0260(3) Uani 1 1 d . . .
Si3' Si 0.54871(10) 0.20331(9) 0.22980(4) 0.0257(3) Uani 1 1 d . . .
Si4' Si 1.01555(10) 0.26181(9) 0.23081(4) 0.0285(3) Uani 1 1 d . . .
C1' C 0.7104(4) 0.1582(3) 0.37215(13) 0.0250(10) Uani 1 1 d . . .
C2' C 0.7673(4) 0.2395(3) 0.38776(13) 0.0241(9) Uani 1 1 d . . .
H2' H 0.8309 0.2364 0.4048 0.029 Uiso 1 1 calc R . .
C3' C 0.7162(3) 0.3270(3) 0.37453(12) 0.0232(10) Uani 1 1 d . . .
C4' C 0.6254(3) 0.2982(3) 0.35055(13) 0.0255(10) Uani 1 1 d . . .
H4' H 0.5740 0.3403 0.3379 0.031 Uiso 1 1 calc R . .
C5' C 0.6226(3) 0.1968(3) 0.34835(13) 0.0259(10) Uani 1 1 d . . .
H5' H 0.5702 0.1600 0.3333 0.031 Uiso 1 1 calc R . .
C6' C 0.8698(3) 0.2779(3) 0.24225(12) 0.0229(9) Uani 1 1 d . . .
C7' C 0.7845(3) 0.2123(3) 0.23436(12) 0.0207(9) Uani 1 1 d . . .
H7' H 0.7932 0.1488 0.2241 0.025 Uiso 1 1 calc R . .
C8' C 0.6838(3) 0.2545(3) 0.24381(12) 0.0224(9) Uani 1 1 d . . .
C9' C 0.7092(3) 0.3506(3) 0.25700(13) 0.0234(10) Uani 1 1 d . . .
H9' H 0.6584 0.3974 0.2651 0.028 Uiso 1 1 calc R . .
C10' C 0.8199(3) 0.3645(3) 0.25603(13) 0.0241(10) Uani 1 1 d . . .
H10' H 0.8565 0.4223 0.2634 0.029 Uiso 1 1 calc R . .
C11' C 0.8466(4) 0.0855(3) 0.31435(14) 0.0312(11) Uani 1 1 d . . .
H11C H 0.8251 0.0488 0.2892 0.037 Uiso 1 1 calc R . .
H11D H 0.9258 0.0831 0.3184 0.037 Uiso 1 1 calc R . .
C12' C 0.6801(4) -0.0573(4) 0.34815(19) 0.0474(14) Uani 1 1 d . . .
H12D H 0.6288 -0.0360 0.3265 0.071 Uiso 1 1 calc R . .
H12E H 0.6415 -0.0734 0.3731 0.071 Uiso 1 1 calc R . .
H12F H 0.7186 -0.1143 0.3387 0.071 Uiso 1 1 calc R . .
C13' C 0.8651(4) 0.0059(4) 0.40558(15) 0.0389(12) Uani 1 1 d . . .
H13D H 0.9025 -0.0543 0.3996 0.058 Uiso 1 1 calc R . .
H13E H 0.8205 -0.0031 0.4296 0.058 Uiso 1 1 calc R . .
H13F H 0.9180 0.0568 0.4114 0.058 Uiso 1 1 calc R . .
C14' C 0.6701(5) 0.4823(4) 0.43608(18) 0.0574(17) Uani 1 1 d . . .
H14D H 0.6985 0.5407 0.4495 0.086 Uiso 1 1 calc R . .
H14E H 0.6730 0.4289 0.4558 0.086 Uiso 1 1 calc R . .
H14F H 0.5954 0.4932 0.4267 0.086 Uiso 1 1 calc R . .
C15' C 0.8988(4) 0.4583(4) 0.4049(2) 0.0522(16) Uani 1 1 d . . .
H15D H 0.9405 0.4437 0.3806 0.078 Uiso 1 1 calc R . .
H15E H 0.9159 0.4112 0.4267 0.078 Uiso 1 1 calc R . .
H15F H 0.9168 0.5230 0.4149 0.078 Uiso 1 1 calc R . .
C16' C 0.7205(5) 0.5366(4) 0.34819(18) 0.0525(15) Uani 1 1 d . . .
H16D H 0.7210 0.6026 0.3588 0.079 Uiso 1 1 calc R . .
H16E H 0.6492 0.5216 0.3362 0.079 Uiso 1 1 calc R . .
H16F H 0.7743 0.5304 0.3269 0.079 Uiso 1 1 calc R . .
C17' C 0.5467(4) 0.0718(3) 0.24174(15) 0.0358(12) Uani 1 1 d . . .
H17D H 0.6047 0.0396 0.2274 0.054 Uiso 1 1 calc R . .
H17E H 0.4774 0.0445 0.2325 0.054 Uiso 1 1 calc R . .
H17F H 0.5569 0.0623 0.2716 0.054 Uiso 1 1 calc R . .
C18' C 0.4400(4) 0.2674(4) 0.25709(17) 0.0450(13) Uani 1 1 d . . .
H18D H 0.4516 0.2600 0.2870 0.067 Uiso 1 1 calc R . .
H18E H 0.3701 0.2399 0.2487 0.067 Uiso 1 1 calc R . .
H18F H 0.4412 0.3358 0.2499 0.067 Uiso 1 1 calc R . .
C19' C 0.5273(4) 0.2207(4) 0.17284(15) 0.0407(12) Uani 1 1 d . . .
H19D H 0.5243 0.2897 0.1666 0.061 Uiso 1 1 calc R . .
H19E H 0.4596 0.1903 0.1637 0.061 Uiso 1 1 calc R . .
H19F H 0.5869 0.1913 0.1584 0.061 Uiso 1 1 calc R . .
C20' C 1.0545(4) 0.1331(4) 0.23572(19) 0.0514(16) Uani 1 1 d . . .
H20D H 1.1312 0.1261 0.2305 0.077 Uiso 1 1 calc R . .
H20E H 1.0124 0.0949 0.2156 0.077 Uiso 1 1 calc R . .
H20F H 1.0403 0.1105 0.2637 0.077 Uiso 1 1 calc R . .
C21' C 1.0994(4) 0.3401(5) 0.26576(18) 0.0583(17) Uani 1 1 d . . .
H21D H 1.0873 0.3228 0.2945 0.087 Uiso 1 1 calc R . .
H21E H 1.0795 0.4076 0.2612 0.087 Uiso 1 1 calc R . .
H21F H 1.1755 0.3312 0.2599 0.087 Uiso 1 1 calc R . .
C22' C 1.0354(4) 0.2989(4) 0.17623(15) 0.0419(13) Uani 1 1 d . . .
H22D H 1.1110 0.2899 0.1696 0.063 Uiso 1 1 calc R . .
H22E H 1.0158 0.3667 0.1728 0.063 Uiso 1 1 calc R . .
H22F H 0.9899 0.2593 0.1577 0.063 Uiso 1 1 calc R . .

loop_
_atom_site_aniso_label
_atom_site_aniso_U_11
_atom_site_aniso_U_22
_atom_site_aniso_U_33
_atom_site_aniso_U_23
_atom_site_aniso_U_13
_atom_site_aniso_U_12
Zr1 0.0196(2) 0.01348(19) 0.0197(2) -0.00104(15) -0.00095(16) -0.00030(16)
Si1 0.0265(7) 0.0226(6) 0.0241(6) -0.0006(5) -0.0069(5) 0.0022(5)
Si2 0.0205(6) 0.0256(6) 0.0273(7) 0.0077(5) -0.0013(5) 0.0012(5)
Si3 0.0287(7) 0.0198(6) 0.0276(7) 0.0015(5) 0.0076(5) 0.0041(5)
Si4 0.0330(7) 0.0200(6) 0.0273(7) -0.0065(5) 0.0095(6) -0.0031(5)
C1 0.029(2) 0.0142(19) 0.025(2) -0.0036(16) -0.0067(19) -0.0005(18)
C2 0.026(2) 0.015(2) 0.028(2) -0.0011(17) -0.0019(19) -0.0047(17)
C3 0.020(2) 0.0133(19) 0.029(2) 0.0002(16) -0.0062(18) -0.0009(17)
C4 0.021(2) 0.0147(19) 0.033(3) -0.0039(17) 0.0011(19) 0.0019(17)
C5 0.033(3) 0.0158(19) 0.022(2) -0.0031(17) -0.0013(19) 0.0039(18)
C6 0.022(2) 0.0172(19) 0.021(2) -0.0056(16) 0.0015(18) -0.0075(17)
C7 0.021(2) 0.0137(18) 0.020(2) 0.0008(15) -0.0008(17) -0.0032(16)
C8 0.022(2) 0.0149(19) 0.024(2) -0.0017(16) 0.0010(18) -0.0015(17)
C9 0.017(2) 0.018(2) 0.030(2) 0.0014(17) -0.0047(18) -0.0003(17)
C10 0.026(2) 0.027(2) 0.022(2) -0.0005(18) -0.0024(19) -0.0076(19)
C11 0.030(3) 0.019(2) 0.044(3) -0.001(2) -0.004(2) 0.0043(19)
C12 0.041(3) 0.057(3) 0.030(3) 0.008(2) -0.007(2) 0.016(3)
C13 0.027(3) 0.039(3) 0.044(3) -0.005(2) -0.003(2) -0.001(2)
C14 0.047(3) 0.029(3) 0.043(3) 0.011(2) -0.007(2) 0.003(2)
C15 0.045(3) 0.064(4) 0.036(3) 0.021(3) 0.011(3) 0.017(3)
C16 0.041(3) 0.045(3) 0.044(3) 0.010(2) -0.019(2) -0.007(3)
C17 0.042(3) 0.034(3) 0.027(3) 0.001(2) 0.005(2) 0.002(2)
C18 0.039(3) 0.031(2) 0.038(3) 0.001(2) 0.007(2) 0.015(2)
C19 0.036(3) 0.051(3) 0.049(3) 0.002(3) 0.017(3) -0.013(3)
C20 0.042(3) 0.029(3) 0.047(3) -0.007(2) 0.003(2) 0.006(2)
C21 0.067(4) 0.039(3) 0.058(4) -0.013(3) 0.041(3) -0.012(3)
C22 0.052(3) 0.030(3) 0.044(3) -0.015(2) -0.002(3) -0.006(2)
Zr1' 0.0197(2) 0.0196(2) 0.0164(2) 0.00016(15) 0.00099(16) 0.00142(16)
Si1' 0.0324(7) 0.0215(6) 0.0257(7) 0.0035(5) 0.0024(5) -0.0011(5)
Si2' 0.0253(7) 0.0236(6) 0.0289(7) -0.0059(5) -0.0004(5) 0.0011(5)
Si3' 0.0251(7) 0.0274(6) 0.0241(7) 0.0005(5) -0.0048(5) -0.0026(5)
Si4' 0.0241(7) 0.0345(7) 0.0270(7) 0.0059(5) 0.0042(5) 0.0024(5)
C1' 0.029(3) 0.027(2) 0.020(2) 0.0022(17) 0.0082(19) -0.0018(19)
C2' 0.025(2) 0.029(2) 0.018(2) -0.0017(17) 0.0022(18) 0.0006(19)
C3' 0.027(2) 0.026(2) 0.017(2) -0.0034(17) 0.0028(19) 0.0003(19)
C4' 0.023(2) 0.028(2) 0.026(2) -0.0047(18) 0.0051(19) 0.0033(19)
C5' 0.023(2) 0.028(2) 0.026(2) -0.0066(18) 0.0070(19) -0.0074(19)
C6' 0.029(2) 0.025(2) 0.015(2) 0.0053(17) 0.0026(18) 0.0000(19)
C7' 0.027(2) 0.021(2) 0.014(2) -0.0008(16) -0.0013(17) 0.0017(18)
C8' 0.027(2) 0.022(2) 0.018(2) 0.0035(16) -0.0029(18) 0.0014(18)
C9' 0.027(2) 0.020(2) 0.023(2) 0.0009(17) 0.0015(19) 0.0052(18)
C10' 0.027(2) 0.018(2) 0.027(2) 0.0055(17) -0.0013(19) -0.0024(18)
C11' 0.038(3) 0.032(2) 0.024(2) 0.0059(19) 0.005(2) 0.013(2)
C12' 0.046(3) 0.030(3) 0.066(4) -0.002(3) -0.010(3) -0.005(2)
C13' 0.050(3) 0.037(3) 0.030(3) 0.009(2) -0.003(2) -0.002(2)
C14' 0.065(4) 0.051(3) 0.058(4) -0.031(3) 0.027(3) -0.015(3)
C15' 0.031(3) 0.034(3) 0.090(5) -0.018(3) -0.015(3) -0.001(2)
C16' 0.074(4) 0.029(3) 0.054(4) 0.003(2) -0.009(3) 0.003(3)
C17' 0.046(3) 0.031(3) 0.030(3) 0.000(2) -0.002(2) -0.010(2)
C18' 0.034(3) 0.047(3) 0.053(3) -0.009(3) -0.002(3) 0.003(2)
C19' 0.047(3) 0.043(3) 0.031(3) 0.008(2) -0.015(2) -0.012(3)
C20' 0.036(3) 0.052(3) 0.067(4) 0.024(3) 0.017(3) 0.020(3)
C21' 0.030(3) 0.095(5) 0.049(4) -0.013(3) 0.005(3) -0.010(3)
C22' 0.036(3) 0.058(3) 0.032(3) 0.015(2) 0.011(2) 0.005(3)

loop_
_geom_bond_atom_site_label_1
_geom_bond_atom_site_label_2
_geom_bond_distance
_geom_bond_site_symmetry_2
_geom_bond_publ_flag
Zr1 H1M 1.87(4) . ?
Zr1 C11 2.271(5) . ?
Zr1 C5 2.461(4) . ?
Zr1 C1 2.485(4) . ?
Zr1 C9 2.495(4) . ?
Zr1 C2 2.508(4) . ?
Zr1 C8 2.518(4) . ?
Zr1 C4 2.525(4) . ?
Zr1 C10 2.531(4) . ?
Zr1 C7 2.538(4) . ?
Zr1 C6 2.560(4) . ?
Zr1 C3 2.576(4) . ?
Si1 C11 1.849(5) . ?
Si1 C12 1.860(5) . ?
Si1 C13 1.863(5) . ?
Si1 C1 1.881(4) . ?
Si2 C3 1.858(4) . ?
Si2 C15 1.860(5) . ?
Si2 C16 1.860(5) . ?
Si2 C14 1.872(5) . ?
Si3 C17 1.862(5) . ?
Si3 C18 1.862(4) . ?
Si3 C8 1.869(4) . ?
Si3 C19 1.872(5) . ?
Si4 C20 1.857(5) . ?
Si4 C21 1.862(5) . ?
Si4 C22 1.865(5) . ?
Si4 C6 1.873(4) . ?
C1 C5 1.431(6) . ?
C1 C2 1.420(6) . ?
C2 C3 1.427(6) . ?
C3 C4 1.423(6) . ?
C4 C5 1.409(6) . ?
C6 C10 1.422(6) . ?
C6 C7 1.425(5) . ?
C7 C8 1.422(5) . ?
C8 C9 1.429(6) . ?
C9 C10 1.405(6) . ?
Zr1' H1M' 1.78(5) . ?
Zr1' C11' 2.275(4) . ?
Zr1' C5' 2.466(4) . ?
Zr1' C1' 2.487(4) . ?
Zr1' C8' 2.493(4) . ?
Zr1' C9' 2.500(4) . ?
Zr1' C2' 2.499(4) . ?
Zr1' C7' 2.517(4) . ?
Zr1' C4' 2.537(4) . ?
Zr1' C10' 2.538(4) . ?
Zr1' C6' 2.556(4) . ?
Zr1' C3' 2.559(4) . ?
Si1' C11' 1.840(4) . ?
Si1' C12' 1.862(5) . ?
Si1' C13' 1.864(5) . ?
Si1' C1' 1.885(4) . ?
Si2' C16' 1.847(5) . ?
Si2' C15' 1.858(5) . ?
Si2' C14' 1.869(5) . ?
Si2' C3' 1.871(4) . ?
Si3' C8' 1.868(4) . ?
Si3' C17' 1.869(5) . ?
Si3' C19' 1.871(5) . ?
Si3' C18' 1.868(5) . ?
Si4' C20' 1.859(5) . ?
Si4' C21' 1.865(6) . ?
Si4' C22' 1.866(5) . ?
Si4' C6' 1.877(4) . ?
C1' C2' 1.418(6) . ?
C1' C5' 1.420(6) . ?
C2' C3' 1.430(6) . ?
C3' C4' 1.408(6) . ?
C4' C5' 1.412(6) . ?
C6' C7' 1.416(6) . ?
C6' C10' 1.432(6) . ?
C7' C8' 1.426(6) . ?
C8' C9' 1.435(6) . ?
C9' C10' 1.393(6) . ?
